data_4068497
loop_
_publ_author_name
'Flapper, Jitte'
'Kooijman, Huub'
'Lutz, Martin'
'Spek, Anthony L.'
'van Leeuwen, Piet W. N. M.'
'Elsevier, Cornelis J.'
'Kamer, Paul C. J.'

_publ_section_title
;
 Nickel and Palladium Complexes of Pyridine&#x2212;Phosphine Ligands as
 Ethene Oligomerization Catalysts
;
_journal_issue 4
_journal_name_full Organometallics
_journal_page_first 1180
_journal_paper_doi 10.1021/om800903n
_journal_volume 28
_journal_year 2009
_chemical_formula_moiety 'C21 H23 Cl N P Pd'
_chemical_formula_sum 'C21 H23 Cl N P Pd'
_chemical_formula_weight 462.22
_chemical_name_systematic
; 
 ? 
;
_space_group_IT_number 2
_symmetry_cell_setting triclinic
_symmetry_space_group_name_Hall '-P 1'
_symmetry_space_group_name_H-M 'P -1'
_atom_sites_solution_hydrogens geom
_atom_sites_solution_primary direct
_atom_sites_solution_secondary difmap
_audit_creation_method SHELXL-97
_cell_angle_alpha 110.8761(10)
_cell_angle_beta 95.4957(10)
_cell_angle_gamma 95.8718(8)
_cell_formula_units_Z 2
_cell_length_a 9.6302(2)
_cell_length_b 10.2603(2)
_cell_length_c 11.4891(2)
_cell_measurement_reflns_used 22824
_cell_measurement_temperature 150(2)
_cell_measurement_theta_max 27.48
_cell_measurement_theta_min 1.02
_cell_volume 1044.40(4)
_computing_cell_refinement HKL2000
_computing_data_collection 'Nonius COLLECT'
_computing_data_reduction 'HKL2000, denzox, sadabs, squeeze'
_computing_structure_refinement 'SHELXL-97 (Sheldrick, 1997)'
_computing_structure_solution 'SIR-97 (Altomare et al., 1997)'
_diffrn_ambient_temperature 150(2)
_diffrn_measured_fraction_theta_full 0.994
_diffrn_measured_fraction_theta_max 0.994
_diffrn_measurement_device_type 'Nonius KappaCCD'
_diffrn_measurement_method '\f and \w scans'
_diffrn_radiation_monochromator graphite
_diffrn_radiation_source 'rotating anode'
_diffrn_radiation_type MoK\a
_diffrn_radiation_wavelength 0.71073
_diffrn_reflns_av_R_equivalents 0.0395
_diffrn_reflns_av_sigmaI/netI 0.0422
_diffrn_reflns_limit_h_max 12
_diffrn_reflns_limit_h_min -12
_diffrn_reflns_limit_k_max 13
_diffrn_reflns_limit_k_min -13
_diffrn_reflns_limit_l_max 14
_diffrn_reflns_limit_l_min -14
_diffrn_reflns_number 16860
_diffrn_reflns_theta_full 27.50
_diffrn_reflns_theta_max 27.50
_diffrn_reflns_theta_min 2.15
_exptl_absorpt_coefficient_mu 1.096
_exptl_absorpt_correction_T_max 0.96
_exptl_absorpt_correction_T_min 0.62
_exptl_absorpt_correction_type multi-scan
_exptl_crystal_colour yellowish
_exptl_crystal_density_diffrn 1.470
_exptl_crystal_density_method 'not measured'
_exptl_crystal_description needle
_exptl_crystal_F_000 468
_exptl_crystal_size_max 0.30
_exptl_crystal_size_mid 0.09
_exptl_crystal_size_min 0.04
_platon_squeeze_details
;
;
_refine_diff_density_max 0.489
_refine_diff_density_min -0.514
_refine_diff_density_rms 0.087
_refine_ls_extinction_method none
_refine_ls_goodness_of_fit_ref 1.074
_refine_ls_hydrogen_treatment constr
_refine_ls_matrix_type full
_refine_ls_number_parameters 227
_refine_ls_number_reflns 4775
_refine_ls_number_restraints 0
_refine_ls_restrained_S_all 1.074
_refine_ls_R_factor_all 0.0369
_refine_ls_R_factor_gt 0.0282
_refine_ls_shift/su_max 0.001
_refine_ls_shift/su_mean 0.000
_refine_ls_structure_factor_coef Fsqd
_refine_ls_weighting_details 'calc w=1/[\s^2^(Fo^2^)+(0.0170P)^2^+0.9380P] where P=(Fo^2^+2Fc^2^)/3'
_refine_ls_weighting_scheme calc
_refine_ls_wR_factor_gt 0.0628
_refine_ls_wR_factor_ref 0.0657
_reflns_number_gt 4107
_reflns_number_total 4775
_reflns_threshold_expression I>2\s(I)
_cod_data_source_file om800903n_si_001.cif
_cod_data_source_block s3914a
_cod_database_code 4068497

loop_
_symmetry_equiv_pos_as_xyz
'x, y, z'
'-x, -y, -z'

loop_
_atom_site_label
_atom_site_type_symbol
_atom_site_fract_x
_atom_site_fract_y
_atom_site_fract_z
_atom_site_U_iso_or_equiv
_atom_site_adp_type
_atom_site_occupancy
_atom_site_symmetry_multiplicity
_atom_site_calc_flag
_atom_site_refinement_flags
Pd1 Pd 0.210518(19) 0.690338(19) 0.479821(16) 0.01615(6) Uani 1 1 d .
Cl1 Cl 0.24611(7) 0.74809(7) 0.70248(6) 0.02461(14) Uani 1 1 d .
P1 P 0.17339(6) 0.65180(6) 0.27576(6) 0.01564(13) Uani 1 1 d .
N1 N 0.2567(2) 0.4793(2) 0.45320(18) 0.0178(4) Uani 1 1 d .
C1 C 0.3562(2) 0.4160(3) 0.3865(2) 0.0188(5) Uani 1 1 d .
C2 C 0.3825(3) 0.2825(3) 0.3792(2) 0.0255(6) Uani 1 1 d .
H2 H 0.4533 0.2401 0.3328 0.031 Uiso 1 1 calc R
C3 C 0.3050(3) 0.2120(3) 0.4396(3) 0.0297(6) Uani 1 1 d .
H3 H 0.3221 0.1210 0.4355 0.036 Uiso 1 1 calc R
C4 C 0.2020(3) 0.2759(3) 0.5064(2) 0.0262(6) Uani 1 1 d .
H4 H 0.1466 0.2293 0.5482 0.031 Uiso 1 1 calc R
C5 C 0.1819(3) 0.4084(3) 0.5107(2) 0.0212(5) Uani 1 1 d .
H5 H 0.1115 0.4521 0.5567 0.025 Uiso 1 1 calc R
C6 C 0.4342(2) 0.4910(3) 0.3159(2) 0.0206(5) Uani 1 1 d .
H6A H 0.5304 0.4652 0.3114 0.025 Uiso 1 1 calc R
H6B H 0.4432 0.5942 0.3617 0.025 Uiso 1 1 calc R
C7 C 0.3566(2) 0.4521(3) 0.1813(2) 0.0211(5) Uani 1 1 d .
H7A H 0.4069 0.5093 0.1405 0.025 Uiso 1 1 calc R
H7B H 0.3614 0.3518 0.1324 0.025 Uiso 1 1 calc R
C8 C 0.2011(2) 0.4745(2) 0.1747(2) 0.0183(5) Uani 1 1 d .
H8A H 0.1467 0.4039 0.1996 0.022 Uiso 1 1 calc R
H8B H 0.1637 0.4578 0.0865 0.022 Uiso 1 1 calc R
C9 C 0.2856(2) 0.7659(2) 0.2219(2) 0.0184(5) Uani 1 1 d .
C10 C 0.4002(3) 0.8592(2) 0.3022(2) 0.0209(5) Uani 1 1 d .
H10 H 0.4177 0.8665 0.3872 0.025 Uiso 1 1 calc R
C11 C 0.4889(3) 0.9416(3) 0.2584(3) 0.0244(5) Uani 1 1 d .
H11 H 0.5657 1.0060 0.3142 0.029 Uiso 1 1 calc R
C12 C 0.4660(3) 0.9304(3) 0.1351(3) 0.0282(6) Uani 1 1 d .
H12 H 0.5272 0.9871 0.1061 0.034 Uiso 1 1 calc R
C13 C 0.3543(3) 0.8369(3) 0.0529(3) 0.0314(6) Uani 1 1 d .
H13 H 0.3395 0.8282 -0.0326 0.038 Uiso 1 1 calc R
C14 C 0.2637(3) 0.7555(3) 0.0968(2) 0.0257(6) Uani 1 1 d .
H14 H 0.1861 0.6924 0.0409 0.031 Uiso 1 1 calc R
C15 C -0.0070(2) 0.6621(2) 0.2180(2) 0.0174(5) Uani 1 1 d .
C16 C -0.0451(3) 0.7850(3) 0.2069(2) 0.0225(5) Uani 1 1 d .
H16 H 0.0254 0.8631 0.2215 0.027 Uiso 1 1 calc R
C17 C -0.1858(3) 0.7939(3) 0.1746(2) 0.0287(6) Uani 1 1 d .
H17 H -0.2112 0.8784 0.1681 0.034 Uiso 1 1 calc R
C18 C -0.2890(3) 0.6798(3) 0.1518(2) 0.0280(6) Uani 1 1 d .
H18 H -0.3849 0.6860 0.1294 0.034 Uiso 1 1 calc R
C19 C -0.2522(3) 0.5565(3) 0.1616(2) 0.0249(6) Uani 1 1 d .
H19 H -0.3230 0.4783 0.1457 0.030 Uiso 1 1 calc R
C20 C -0.1120(2) 0.5472(3) 0.1946(2) 0.0201(5) Uani 1 1 d .
H20 H -0.0872 0.4627 0.2014 0.024 Uiso 1 1 calc R
C21 C 0.1590(3) 0.8887(2) 0.5120(2) 0.0206(5) Uani 1 1 d .
H21A H 0.0926 0.9095 0.5735 0.031 Uiso 1 1 calc R
H21B H 0.1153 0.8927 0.4329 0.031 Uiso 1 1 calc R
H21C H 0.2445 0.9584 0.5448 0.031 Uiso 1 1 calc R

loop_
_atom_site_aniso_label
_atom_site_aniso_U_11
_atom_site_aniso_U_22
_atom_site_aniso_U_33
_atom_site_aniso_U_23
_atom_site_aniso_U_13
_atom_site_aniso_U_12
Pd1 0.01896(10) 0.01600(10) 0.01395(10) 0.00576(7) 0.00292(7) 0.00328(7)
Cl1 0.0320(3) 0.0257(3) 0.0155(3) 0.0075(2) 0.0036(2) 0.0016(3)
P1 0.0181(3) 0.0149(3) 0.0144(3) 0.0061(2) 0.0025(2) 0.0018(2)
N1 0.0193(10) 0.0172(10) 0.0173(10) 0.0069(8) 0.0022(8) 0.0030(8)
C1 0.0197(12) 0.0211(12) 0.0154(12) 0.0067(10) 0.0012(9) 0.0027(9)
C2 0.0294(14) 0.0253(13) 0.0260(14) 0.0109(11) 0.0106(11) 0.0110(11)
C3 0.0396(16) 0.0222(13) 0.0322(16) 0.0137(12) 0.0095(12) 0.0090(12)
C4 0.0316(14) 0.0242(13) 0.0279(15) 0.0148(12) 0.0097(11) 0.0025(11)
C5 0.0219(12) 0.0237(13) 0.0190(13) 0.0087(10) 0.0051(10) 0.0035(10)
C6 0.0182(12) 0.0245(13) 0.0214(13) 0.0104(11) 0.0049(10) 0.0046(10)
C7 0.0219(12) 0.0240(13) 0.0183(13) 0.0078(10) 0.0056(10) 0.0050(10)
C8 0.0207(12) 0.0167(11) 0.0160(12) 0.0047(10) 0.0009(9) 0.0027(9)
C9 0.0225(12) 0.0133(11) 0.0181(12) 0.0042(10) 0.0041(10) 0.0025(9)
C10 0.0242(13) 0.0180(12) 0.0208(13) 0.0074(10) 0.0022(10) 0.0044(10)
C11 0.0204(12) 0.0198(12) 0.0320(15) 0.0097(11) 0.0010(11) 0.0005(10)
C12 0.0301(14) 0.0256(14) 0.0346(16) 0.0171(12) 0.0108(12) 0.0024(11)
C13 0.0418(17) 0.0327(15) 0.0215(14) 0.0141(12) 0.0054(12) -0.0025(13)
C14 0.0312(14) 0.0244(13) 0.0188(13) 0.0072(11) 0.0010(11) -0.0036(11)
C15 0.0207(12) 0.0199(12) 0.0127(12) 0.0065(10) 0.0043(9) 0.0042(9)
C16 0.0246(13) 0.0221(13) 0.0224(13) 0.0104(11) 0.0025(10) 0.0028(10)
C17 0.0331(15) 0.0316(15) 0.0245(14) 0.0117(12) 0.0037(11) 0.0139(12)
C18 0.0221(13) 0.0391(16) 0.0195(14) 0.0053(12) 0.0031(10) 0.0101(12)
C19 0.0208(13) 0.0288(14) 0.0217(14) 0.0052(11) 0.0065(10) -0.0001(10)
C20 0.0222(12) 0.0218(12) 0.0158(12) 0.0054(10) 0.0052(9) 0.0031(10)
C21 0.0266(13) 0.0156(12) 0.0165(12) 0.0022(10) 0.0010(10) 0.0053(10)

loop_
_atom_type_symbol
_atom_type_description
_atom_type_scat_dispersion_real
_atom_type_scat_dispersion_imag
_atom_type_scat_source
C C 0.0033 0.0016 'International Tables Vol C Tables 4.2.6.8 and 6.1.1.4'
H H 0.0000 0.0000 'International Tables Vol C Tables 4.2.6.8 and 6.1.1.4'
Cl Cl 0.1484 0.1585 'International Tables Vol C Tables 4.2.6.8 and 6.1.1.4'
N N 0.0061 0.0033 'International Tables Vol C Tables 4.2.6.8 and 6.1.1.4'
P P 0.1023 0.0942 'International Tables Vol C Tables 4.2.6.8 and 6.1.1.4'
Pd Pd -0.9988 1.0072 'International Tables Vol C Tables 4.2.6.8 and 6.1.1.4'

loop_
_geom_angle_atom_site_label_1
_geom_angle_atom_site_label_2
_geom_angle_atom_site_label_3
_geom_angle
C21 Pd1 N1 176.71(9)
C21 Pd1 P1 87.31(7)
N1 Pd1 P1 94.86(5)
C21 Pd1 Cl1 88.65(7)
N1 Pd1 Cl1 89.17(5)
P1 Pd1 Cl1 175.96(2)
C9 P1 C15 105.37(11)
C9 P1 C8 102.66(11)
C15 P1 C8 103.33(11)
C9 P1 Pd1 116.48(8)
C15 P1 Pd1 114.02(8)
C8 P1 Pd1 113.50(8)
C5 N1 C1 118.1(2)
C5 N1 Pd1 116.54(15)
C1 N1 Pd1 125.37(16)
N1 C1 C2 121.3(2)
N1 C1 C6 118.3(2)
C2 C1 C6 120.4(2)
C3 C2 C1 119.6(2)
C3 C2 H2 120.2
C1 C2 H2 120.2
C2 C3 C4 119.1(2)
C2 C3 H3 120.4
C4 C3 H3 120.4
C5 C4 C3 118.4(2)
C5 C4 H4 120.8
C3 C4 H4 120.8
N1 C5 C4 123.5(2)
N1 C5 H5 118.2
C4 C5 H5 118.2
C1 C6 C7 111.1(2)
C1 C6 H6A 109.4
C7 C6 H6A 109.4
C1 C6 H6B 109.4
C7 C6 H6B 109.4
H6A C6 H6B 108.0
C8 C7 C6 114.68(19)
C8 C7 H7A 108.6
C6 C7 H7A 108.6
C8 C7 H7B 108.6
C6 C7 H7B 108.6
H7A C7 H7B 107.6
C7 C8 P1 113.65(17)
C7 C8 H8A 108.8
P1 C8 H8A 108.8
C7 C8 H8B 108.8
P1 C8 H8B 108.8
H8A C8 H8B 107.7
C10 C9 C14 118.7(2)
C10 C9 P1 120.81(19)
C14 C9 P1 120.41(19)
C11 C10 C9 120.3(2)
C11 C10 H10 119.8
C9 C10 H10 119.8
C12 C11 C10 120.4(2)
C12 C11 H11 119.8
C10 C11 H11 119.8
C11 C12 C13 120.3(2)
C11 C12 H12 119.8
C13 C12 H12 119.8
C12 C13 C14 119.5(3)
C12 C13 H13 120.3
C14 C13 H13 120.3
C13 C14 C9 120.8(2)
C13 C14 H14 119.6
C9 C14 H14 119.6
C16 C15 C20 119.1(2)
C16 C15 P1 121.82(19)
C20 C15 P1 118.83(18)
C17 C16 C15 120.4(2)
C17 C16 H16 119.8
C15 C16 H16 119.8
C18 C17 C16 120.1(2)
C18 C17 H17 119.9
C16 C17 H17 119.9
C17 C18 C19 120.0(2)
C17 C18 H18 120.0
C19 C18 H18 120.0
C18 C19 C20 120.1(2)
C18 C19 H19 119.9
C20 C19 H19 119.9
C19 C20 C15 120.2(2)
C19 C20 H20 119.9
C15 C20 H20 119.9
Pd1 C21 H21A 109.5
Pd1 C21 H21B 109.5
H21A C21 H21B 109.5
Pd1 C21 H21C 109.5
H21A C21 H21C 109.5
H21B C21 H21C 109.5

loop_
_geom_bond_atom_site_label_1
_geom_bond_atom_site_label_2
_geom_bond_distance
Pd1 C21 2.057(2)
Pd1 N1 2.1746(19)
Pd1 P1 2.2204(6)
Pd1 Cl1 2.3923(6)
P1 C9 1.819(2)
P1 C15 1.827(2)
P1 C8 1.839(2)
N1 C5 1.346(3)
N1 C1 1.357(3)
C1 C2 1.393(3)
C1 C6 1.502(3)
C2 C3 1.382(4)
C2 H2 0.9500
C3 C4 1.387(4)
C3 H3 0.9500
C4 C5 1.377(3)
C4 H4 0.9500
C5 H5 0.9500
C6 C7 1.545(3)
C6 H6A 0.9900
C6 H6B 0.9900
C7 C8 1.536(3)
C7 H7A 0.9900
C7 H7B 0.9900
C8 H8A 0.9900
C8 H8B 0.9900
C9 C10 1.394(3)
C9 C14 1.396(3)
C10 C11 1.391(4)
C10 H10 0.9500
C11 C12 1.374(4)
C11 H11 0.9500
C12 C13 1.385(4)
C12 H12 0.9500
C13 C14 1.396(4)
C13 H13 0.9500
C14 H14 0.9500
C15 C16 1.393(3)
C15 C20 1.401(3)
C16 C17 1.391(4)
C16 H16 0.9500
C17 C18 1.386(4)
C17 H17 0.9500
C18 C19 1.387(4)
C18 H18 0.9500
C19 C20 1.389(3)
C19 H19 0.9500
C20 H20 0.9500
C21 H21A 0.9800
C21 H21B 0.9800
C21 H21C 0.9800

loop_
_geom_torsion_atom_site_label_1
_geom_torsion_atom_site_label_2
_geom_torsion_atom_site_label_3
_geom_torsion_atom_site_label_4
_geom_torsion
C21 Pd1 P1 C9 61.40(11)
N1 Pd1 P1 C9 -121.08(10)
C21 Pd1 P1 C15 -61.71(11)
N1 Pd1 P1 C15 115.81(10)
C21 Pd1 P1 C8 -179.67(11)
N1 Pd1 P1 C8 -2.16(10)
P1 Pd1 N1 C5 -126.92(17)
Cl1 Pd1 N1 C5 52.85(17)
P1 Pd1 N1 C1 54.80(19)
Cl1 Pd1 N1 C1 -125.42(19)
C5 N1 C1 C2 -1.1(3)
Pd1 N1 C1 C2 177.18(18)
C5 N1 C1 C6 176.5(2)
Pd1 N1 C1 C6 -5.3(3)
N1 C1 C2 C3 0.7(4)
C6 C1 C2 C3 -176.8(2)
C1 C2 C3 C4 0.2(4)
C2 C3 C4 C5 -0.6(4)
C1 N1 C5 C4 0.6(4)
Pd1 N1 C5 C4 -177.8(2)
C3 C4 C5 N1 0.2(4)
N1 C1 C6 C7 -89.3(3)
C2 C1 C6 C7 88.3(3)
C1 C6 C7 C8 53.8(3)
C6 C7 C8 P1 51.9(3)
C9 P1 C8 C7 56.16(19)
C15 P1 C8 C7 165.58(17)
Pd1 P1 C8 C7 -70.43(18)
C15 P1 C9 C10 135.68(19)
C8 P1 C9 C10 -116.46(19)
Pd1 P1 C9 C10 8.2(2)
C15 P1 C9 C14 -48.3(2)
C8 P1 C9 C14 59.6(2)
Pd1 P1 C9 C14 -175.75(17)
C14 C9 C10 C11 1.1(3)
P1 C9 C10 C11 177.22(18)
C9 C10 C11 C12 -1.1(4)
C10 C11 C12 C13 0.0(4)
C11 C12 C13 C14 1.0(4)
C12 C13 C14 C9 -1.0(4)
C10 C9 C14 C13 -0.1(4)
P1 C9 C14 C13 -176.2(2)
C9 P1 C15 C16 -33.1(2)
C8 P1 C15 C16 -140.4(2)
Pd1 P1 C15 C16 95.9(2)
C9 P1 C15 C20 152.54(18)
C8 P1 C15 C20 45.2(2)
Pd1 P1 C15 C20 -78.50(19)
C20 C15 C16 C17 0.8(4)
P1 C15 C16 C17 -173.61(19)
C15 C16 C17 C18 -0.7(4)
C16 C17 C18 C19 0.2(4)
C17 C18 C19 C20 0.2(4)
C18 C19 C20 C15 -0.1(4)
C16 C15 C20 C19 -0.4(3)
P1 C15 C20 C19 174.19(18)

loop_
_platon_squeeze_void_nr
_platon_squeeze_void_average_x
_platon_squeeze_void_average_y
_platon_squeeze_void_average_z
_platon_squeeze_void_volume
_platon_squeeze_void_count_electrons
_platon_squeeze_void_content
1 0.000 0.000 0.000 114 31 ' '
